data_4025360
loop_
_publ_author_name
'Dana K. Winter'
'Alexandre Drouin'
'Jean Lessard'
'Claude Spino'

_publ_section_title
;
 Photochemical Rearrangement of N-Chlorolactams: A Route to N-Heterocycles
 through Concerted Ring Contraction
;
_journal_name_full 'Journal of Organic Chemistry'
_journal_page_first 2610
_journal_page_last 2618
_journal_paper_doi 10.1021/jo100181h
_journal_volume 75
_journal_year 2010
_chemical_formula_sum 'C8 H15 N O'
_chemical_formula_weight 141.21
_chemical_name_systematic
;
 ?
;
_space_group_IT_number 14
_symmetry_cell_setting monoclinic
_symmetry_space_group_name_Hall '-P 2ybc'
_symmetry_space_group_name_H-M 'P 1 21/c 1'
_atom_sites_solution_hydrogens geom
_atom_sites_solution_primary direct
_atom_sites_solution_secondary difmap
_audit_conform_dict_location ftp://ftp.iucr.org/pub/cif_core.dic
_audit_conform_dict_name cif_core.dic
_audit_conform_dict_version 2.3
_audit_creation_date 2005-07-25T14:45:24-00:00
_audit_creation_method 'WinGX routine CIF_UPDATE'
_cell_angle_alpha 90
_cell_angle_beta 106.96(3)
_cell_angle_gamma 90
_cell_formula_units_Z 8
_cell_length_a 11.270(4)
_cell_length_b 9.666(6)
_cell_length_c 15.380(7)
_cell_measurement_reflns_used 24
_cell_measurement_temperature 191(2)
_cell_measurement_theta_max 45
_cell_measurement_theta_min 34
_cell_volume 1602.6(14)
_computing_cell_refinement Difrac
_computing_data_collection Difrac
_computing_data_reduction NRCVAX
_computing_structure_refinement 'SHELXL-97 (Sheldrick, 1997)'
_diffrn_ambient_temperature 191(2)
_diffrn_measured_fraction_theta_full 0.912
_diffrn_measured_fraction_theta_max 0.912
_diffrn_measurement_device_type CAD4
_diffrn_measurement_method omega
_diffrn_radiation_monochromator graphite
_diffrn_radiation_type CuK\a
_diffrn_radiation_wavelength 1.54176
_diffrn_reflns_av_R_equivalents 0
_diffrn_reflns_av_unetI/netI 0.0218
_diffrn_reflns_limit_h_max 13
_diffrn_reflns_limit_h_min -13
_diffrn_reflns_limit_k_max 11
_diffrn_reflns_limit_k_min 0
_diffrn_reflns_limit_l_max 18
_diffrn_reflns_limit_l_min 0
_diffrn_reflns_number 2787
_diffrn_reflns_theta_full 70.37
_diffrn_reflns_theta_max 70.37
_diffrn_reflns_theta_min 4.1
_diffrn_standards_decay_% 5.9
_diffrn_standards_interval_count 100
_diffrn_standards_number 2
_exptl_absorpt_coefficient_mu 0.602
_exptl_absorpt_correction_T_max 0.8548
_exptl_absorpt_correction_T_min 0.2755
_exptl_absorpt_correction_type empirical
_exptl_absorpt_process_details 'psi scan'
_exptl_crystal_colour colorless
_exptl_crystal_density_diffrn 1.17
_exptl_crystal_density_method 'not measured'
_exptl_crystal_description prism
_exptl_crystal_F_000 624
_exptl_crystal_size_max 0.4
_exptl_crystal_size_mid 0.3
_exptl_crystal_size_min 0.3
_refine_diff_density_max 0.355
_refine_diff_density_min -0.271
_refine_diff_density_rms 0.067
_refine_ls_extinction_coef 0.0019(10)
_refine_ls_extinction_expression Fc^*^=kFc[1+0.001xFc^2^\l^3^/sin(2\q)]^-1/4^
_refine_ls_extinction_method SHELXL
_refine_ls_goodness_of_fit_ref 0.953
_refine_ls_hydrogen_treatment mixed
_refine_ls_matrix_type full
_refine_ls_number_parameters 194
_refine_ls_number_reflns 2787
_refine_ls_number_restraints 0
_refine_ls_restrained_S_all 0.953
_refine_ls_R_factor_all 0.1226
_refine_ls_R_factor_gt 0.0865
_refine_ls_shift/su_max 0
_refine_ls_shift/su_mean 0
_refine_ls_structure_factor_coef Fsqd
_refine_ls_weighting_details 'calc w=1/[\s^2^(Fo^2^)+(0.2000P)^2^+0.0000P] where P=(Fo^2^+2Fc^2^)/3'
_refine_ls_weighting_scheme calc
_refine_ls_wR_factor_gt 0.2354
_refine_ls_wR_factor_ref 0.2674
_reflns_number_gt 1688
_reflns_number_total 2787
_reflns_threshold_expression >2sigma(I)
_cod_data_source_file jo100181h_si_001.cif
_cod_data_source_block ad2055
_cod_depositor_comments
;
The following automatic conversions were performed:

'_exptl_absorpt_correction_type' value 'Empirical' changed to
'empirical' according to the built-in table from CIF Core dictionary
named 'cif_core.dic' version 2.4.1 from 2010-06-29.

Automatic conversion script
Id: cif_fix_values 1646 2011-03-28 12:23:43Z adriana 
;
_cod_original_cell_volume 1602.7(13)
_cod_database_code 4025360

loop_
_symmetry_equiv_pos_as_xyz
'x, y, z'
'-x, y+1/2, -z+1/2'
'-x, -y, -z'
'x, -y-1/2, z-1/2'

loop_
_atom_site_label
_atom_site_type_symbol
_atom_site_fract_x
_atom_site_fract_y
_atom_site_fract_z
_atom_site_U_iso_or_equiv
_atom_site_adp_type
_atom_site_occupancy
_atom_site_symmetry_multiplicity
_atom_site_calc_flag
_atom_site_refinement_flags
_atom_site_disorder_assembly
_atom_site_disorder_group
H1A H 0.670(3) 0.031(3) 0.291(2) 0.073(10) Uiso 1 1 d . . .
H2A H 0.828(4) 0.158(4) 0.209(2) 0.084(11) Uiso 1 1 d . . .
C1 C 0.5700(2) 0.0271(3) 0.17336(19) 0.0534(7) Uani 1 1 d . . .
C2 C 0.4498(2) -0.0311(3) 0.10877(19) 0.0558(7) Uani 1 1 d . . .
H2 H 0.4379 0.0182 0.0512 0.067 Uiso 1 1 calc R . .
C3 C 0.4670(3) -0.1841(3) 0.0876(2) 0.0645(8) Uani 1 1 d . . .
H3A H 0.4748 -0.2388 0.1412 0.097 Uiso 1 1 calc R . .
H3B H 0.5405 -0.1941 0.0687 0.097 Uiso 1 1 calc R . .
H3C H 0.3964 -0.215 0.0399 0.097 Uiso 1 1 calc R . .
C4 C 0.3328(2) -0.0049(3) 0.13638(19) 0.0587(8) Uani 1 1 d . . .
H4A H 0.262 -0.0236 0.0841 0.07 Uiso 1 1 calc R . .
H4B H 0.3303 0.0927 0.1505 0.07 Uiso 1 1 calc R . .
C5 C 0.3163(3) -0.0875(3) 0.2168(2) 0.0636(8) Uani 1 1 d . . .
H5A H 0.2343 -0.0681 0.2224 0.076 Uiso 1 1 calc R . .
H5B H 0.3191 -0.1852 0.2032 0.076 Uiso 1 1 calc R . .
C6 C 0.4112(2) -0.0594(3) 0.3082(2) 0.0594(8) Uani 1 1 d . . .
H6A H 0.3881 -0.1116 0.3547 0.071 Uiso 1 1 calc R . .
H6B H 0.4082 0.038 0.3225 0.071 Uiso 1 1 calc R . .
C7 C 0.5446(2) -0.0970(3) 0.3119(2) 0.0564(7) Uani 1 1 d . . .
H7 H 0.5443 -0.1896 0.2859 0.068 Uiso 1 1 calc R . .
C8 C 0.6256(3) -0.1006(3) 0.4109(2) 0.0698(9) Uani 1 1 d . . .
H8A H 0.7097 -0.121 0.4129 0.105 Uiso 1 1 calc R . .
H8B H 0.5954 -0.1707 0.4432 0.105 Uiso 1 1 calc R . .
H8C H 0.6224 -0.0122 0.4386 0.105 Uiso 1 1 calc R . .
C9 C 0.9304(2) 0.1489(3) 0.32495(19) 0.0546(7) Uani 1 1 d . . .
C10 C 1.0528(2) 0.2010(3) 0.3894(2) 0.0587(7) Uani 1 1 d . . .
H10 H 1.0663 0.1473 0.4455 0.07 Uiso 1 1 calc R . .
C11 C 1.0429(3) 0.3528(3) 0.4161(2) 0.0709(9) Uani 1 1 d . . .
H11A H 1.1188 0.3803 0.46 0.106 Uiso 1 1 calc R . .
H11B H 0.9754 0.3627 0.4419 0.106 Uiso 1 1 calc R . .
H11C H 1.0284 0.4102 0.3631 0.106 Uiso 1 1 calc R . .
C12 C 1.1665(2) 0.1745(3) 0.3560(2) 0.0618(8) Uani 1 1 d . . .
H12A H 1.24 0.1885 0.4071 0.074 Uiso 1 1 calc R . .
H12B H 1.1654 0.0777 0.339 0.074 Uiso 1 1 calc R . .
C13 C 1.1813(3) 0.2607(3) 0.2764(2) 0.0617(8) Uani 1 1 d . . .
H13A H 1.1811 0.3577 0.2924 0.074 Uiso 1 1 calc R . .
H13B H 1.2617 0.2403 0.2684 0.074 Uiso 1 1 calc R . .
C14 C 1.0830(2) 0.2383(3) 0.1862(2) 0.0569(7) Uani 1 1 d . . .
H14A H 1.0839 0.1417 0.1693 0.068 Uiso 1 1 calc R . .
H14B H 1.1045 0.2928 0.14 0.068 Uiso 1 1 calc R . .
C15 C 0.9516(2) 0.2766(3) 0.18634(19) 0.0555(7) Uani 1 1 d . . .
H15 H 0.9546 0.368 0.2144 0.067 Uiso 1 1 calc R . .
C16 C 0.8658(3) 0.2855(3) 0.0895(2) 0.0650(8) Uani 1 1 d . . .
H16A H 0.862 0.197 0.0605 0.098 Uiso 1 1 calc R . .
H16B H 0.897 0.3533 0.0562 0.098 Uiso 1 1 calc R . .
H16C H 0.7842 0.3118 0.0908 0.098 Uiso 1 1 calc R . .
N1 N 0.6026(2) -0.0016(2) 0.26273(17) 0.0560(6) Uani 1 1 d . . .
N2 N 0.8963(2) 0.1796(2) 0.23642(18) 0.0574(7) Uani 1 1 d . . .
O1 O 0.63856(17) 0.0970(2) 0.14056(13) 0.0654(6) Uani 1 1 d . . .
O2 O 0.86130(16) 0.0791(2) 0.35804(13) 0.0634(6) Uani 1 1 d . . .

loop_
_atom_site_aniso_label
_atom_site_aniso_U_11
_atom_site_aniso_U_22
_atom_site_aniso_U_33
_atom_site_aniso_U_23
_atom_site_aniso_U_13
_atom_site_aniso_U_12
C1 0.0428(13) 0.0413(14) 0.0754(17) 0.0012(12) 0.0160(12) 0.0019(11)
C2 0.0480(14) 0.0427(14) 0.0737(17) -0.0030(12) 0.0132(12) -0.0030(11)
C3 0.0549(15) 0.0493(16) 0.0837(19) -0.0057(13) 0.0114(14) 0.0006(12)
C4 0.0430(13) 0.0446(14) 0.0838(19) 0.0026(12) 0.0111(13) 0.0036(11)
C5 0.0415(13) 0.0446(14) 0.101(2) -0.0007(13) 0.0145(14) 0.0000(11)
C6 0.0448(14) 0.0454(15) 0.0886(19) -0.0001(13) 0.0203(13) 0.0008(11)
C7 0.0460(14) 0.0442(14) 0.0760(17) 0.0062(12) 0.0133(12) 0.0026(11)
C8 0.0520(16) 0.0661(19) 0.087(2) 0.0111(15) 0.0134(15) -0.0049(14)
C9 0.0458(14) 0.0409(14) 0.0759(18) -0.0018(12) 0.0160(13) 0.0019(11)
C10 0.0452(14) 0.0506(15) 0.0767(18) -0.0017(13) 0.0122(13) -0.0062(11)
C11 0.0621(18) 0.0542(17) 0.090(2) -0.0128(14) 0.0112(16) -0.0032(13)
C12 0.0418(13) 0.0509(16) 0.087(2) 0.0034(13) 0.0106(13) -0.0012(12)
C13 0.0413(13) 0.0455(14) 0.093(2) 0.0005(13) 0.0115(13) -0.0037(11)
C14 0.0455(14) 0.0399(14) 0.0852(19) -0.0007(12) 0.0188(13) -0.0004(10)
C15 0.0446(13) 0.0435(14) 0.0771(17) -0.0031(12) 0.0160(12) 0.0016(11)
C16 0.0486(15) 0.0601(18) 0.0817(19) 0.0037(15) 0.0116(14) 0.0008(13)
N1 0.0402(11) 0.0428(12) 0.0793(16) 0.0010(10) 0.0087(11) -0.0044(9)
N2 0.0419(12) 0.0439(12) 0.0832(17) -0.0008(11) 0.0129(11) -0.0049(10)
O1 0.0485(11) 0.0569(12) 0.0848(14) 0.0096(9) 0.0103(10) -0.0079(9)
O2 0.0460(10) 0.0553(11) 0.0865(14) 0.0061(9) 0.0156(9) -0.0072(8)

loop_
_atom_type_symbol
_atom_type_description
_atom_type_scat_dispersion_real
_atom_type_scat_dispersion_imag
_atom_type_scat_source
C C 0.018 0.009 'International Tables Vol C Tables 4.2.6.8 and 6.1.1.4'
H H 0 0 'International Tables Vol C Tables 4.2.6.8 and 6.1.1.4'
N N 0.031 0.018 'International Tables Vol C Tables 4.2.6.8 and 6.1.1.4'
O O 0.049 0.032 'International Tables Vol C Tables 4.2.6.8 and 6.1.1.4'

loop_
_geom_angle_atom_site_label_1
_geom_angle_atom_site_label_2
_geom_angle_atom_site_label_3
_geom_angle
_geom_angle_site_symmetry_1
_geom_angle_site_symmetry_3
_geom_angle_publ_flag
O1 C1 N1 120.8(2) . . ?
O1 C1 C2 118.3(2) . . ?
N1 C1 C2 120.9(2) . . ?
C4 C2 C1 115.6(2) . . ?
C4 C2 C3 113.1(2) . . ?
C1 C2 C3 110.4(2) . . ?
C2 C4 C5 117.4(2) . . ?
C6 C5 C4 115.8(2) . . ?
C5 C6 C7 114.2(3) . . ?
N1 C7 C8 107.6(2) . . ?
N1 C7 C6 114.4(2) . . ?
C8 C7 C6 109.6(3) . . ?
O2 C9 N2 120.6(2) . . ?
O2 C9 C10 117.8(2) . . ?
N2 C9 C10 121.6(3) . . ?
C9 C10 C12 114.3(2) . . ?
C9 C10 C11 111.5(2) . . ?
C12 C10 C11 112.4(2) . . ?
C13 C12 C10 118.2(2) . . ?
C14 C13 C12 115.7(2) . . ?
C13 C14 C15 114.4(2) . . ?
N2 C15 C16 107.7(2) . . ?
N2 C15 C14 114.1(2) . . ?
C16 C15 C14 110.6(2) . . ?
C1 N1 C7 129.0(2) . . ?
C9 N2 C15 129.7(2) . . ?

loop_
_geom_bond_atom_site_label_1
_geom_bond_atom_site_label_2
_geom_bond_distance
_geom_bond_site_symmetry_2
_geom_bond_publ_flag
C1 O1 1.239(3) . ?
C1 N1 1.344(4) . ?
C1 C2 1.534(4) . ?
C2 C4 1.520(4) . ?
C2 C3 1.539(4) . ?
C4 C5 1.528(4) . ?
C5 C6 1.523(4) . ?
C6 C7 1.532(4) . ?
C7 N1 1.461(4) . ?
C7 C8 1.530(4) . ?
C9 O2 1.246(3) . ?
C9 N2 1.336(4) . ?
C9 C10 1.530(3) . ?
C10 C12 1.536(4) . ?
C10 C11 1.536(4) . ?
C12 C13 1.530(4) . ?
C13 C14 1.518(4) . ?
C14 C15 1.526(3) . ?
C15 N2 1.463(4) . ?
C15 C16 1.524(4) . ?

loop_
_geom_torsion_atom_site_label_1
_geom_torsion_atom_site_label_2
_geom_torsion_atom_site_label_3
_geom_torsion_atom_site_label_4
_geom_torsion
_geom_torsion_site_symmetry_1
_geom_torsion_site_symmetry_2
_geom_torsion_site_symmetry_3
_geom_torsion_site_symmetry_4
_geom_torsion_publ_flag
O1 C1 C2 C4 -130.3(3) . . . . ?
N1 C1 C2 C4 52.4(3) . . . . ?
O1 C1 C2 C3 99.9(3) . . . . ?
N1 C1 C2 C3 -77.4(3) . . . . ?
C1 C2 C4 C5 -72.7(3) . . . . ?
C3 C2 C4 C5 55.9(3) . . . . ?
C2 C4 C5 C6 64.4(3) . . . . ?
C4 C5 C6 C7 -62.8(3) . . . . ?
C5 C6 C7 N1 73.6(3) . . . . ?
C5 C6 C7 C8 -165.5(2) . . . . ?
O2 C9 C10 C12 131.7(3) . . . . ?
N2 C9 C10 C12 -50.0(3) . . . . ?
O2 C9 C10 C11 -99.5(3) . . . . ?
N2 C9 C10 C11 78.8(3) . . . . ?
C9 C10 C12 C13 72.2(3) . . . . ?
C11 C10 C12 C13 -56.1(3) . . . . ?
C10 C12 C13 C14 -65.2(3) . . . . ?
C12 C13 C14 C15 62.4(3) . . . . ?
C13 C14 C15 N2 -72.6(3) . . . . ?
C13 C14 C15 C16 165.9(2) . . . . ?
O1 C1 N1 C7 -170.3(3) . . . . ?
C2 C1 N1 C7 6.9(4) . . . . ?
C8 C7 N1 C1 174.8(3) . . . . ?
C6 C7 N1 C1 -63.2(4) . . . . ?
O2 C9 N2 C15 169.0(3) . . . . ?
C10 C9 N2 C15 -9.2(4) . . . . ?
C16 C15 N2 C9 -172.4(3) . . . . ?
C14 C15 N2 C9 64.4(4) . . . . ?
